data_7030521
loop_
_publ_author_name
'Broomfield, Lewis M.'
'Wright, Joseph A.'
'Bochmann, Manfred'

_publ_section_title
;
 Synthesis, structures and reactivity of 2-phosphorylmethyl-1H-pyrrolato
 complexes of titanium, yttrium and zinc
;
_journal_coden_ASTM DTARAF
_journal_issue 39
_journal_name_full 'Dalton Transactions'
_journal_page_first 8269
_journal_page_last 8279
_journal_paper_doi 10.1039/b908394d
_journal_year 2009
_chemical_formula_moiety 'C42 H46 N2 O2 P2 Zn, C7 H8'
_chemical_formula_structural '[2-(t-Bu)-Pyr-P(O)Ph2]2Zn.PhMe'
_chemical_formula_sum 'C49 H54 N2 O2 P2 Zn'
_chemical_formula_weight 830.25
_chemical_name_common 'Compound 7b'
_space_group_IT_number 2
_symmetry_cell_setting triclinic
_symmetry_Int_Tables_number 2
_symmetry_space_group_name_Hall '-P 1'
_symmetry_space_group_name_H-M 'P -1'
_atom_sites_solution_hydrogens geom
_atom_sites_solution_primary direct
_atom_sites_solution_secondary difmap
_cell_angle_alpha 81.072(6)
_cell_angle_beta 75.302(6)
_cell_angle_gamma 74.362(6)
_cell_formula_units_Z 2
_cell_length_a 11.2743(8)
_cell_length_b 11.3563(8)
_cell_length_c 18.7268(13)
_cell_measurement_reflns_used 5857
_cell_measurement_temperature 140(2)
_cell_measurement_theta_max 27.4998
_cell_measurement_theta_min 3.5659
_cell_volume 2223.6(3)
_computing_cell_refinement 'CrysAlis RED (Oxford Diffraction, 2007)'
_computing_data_collection 'CrysAlis CCD (Oxford Diffraction, 2007)'
_computing_data_reduction 'CrysAlis RED (Oxford Diffraction, 2007)'
_computing_molecular_graphics 'ORTEP-3 (Farrugia, 1997)'
_computing_publication_material
;
SHELXL-97 (Sheldrick, 2008), PLATON (Spek, 2003), WinGX (Farrugia, 1999)
and enCIFer (Allen <i>et al.</i>, 2004)
;
_computing_structure_refinement 'SHELXL-97 (Sheldrick, 2008)'
_computing_structure_solution 'SIR92 (Altomare <i>et al.</i>, 1993)'
_diffrn_ambient_temperature 140(2)
_diffrn_detector_area_resol_mean 16.0050
_diffrn_measured_fraction_theta_full 0.990
_diffrn_measured_fraction_theta_max 0.990
_diffrn_measurement_device_type 'Oxford Diffraction Xcalibur 3/CCD'
_diffrn_measurement_method 'Thin slice \f and \w scans'
_diffrn_radiation_monochromator graphite
_diffrn_radiation_probe x-ray
_diffrn_radiation_source 'Enhance (Mo) X-ray Source'
_diffrn_radiation_type 'Mo K\a'
_diffrn_radiation_wavelength 0.71073
_diffrn_reflns_av_R_equivalents 0.0927
_diffrn_reflns_av_sigmaI/netI 0.1768
_diffrn_reflns_limit_h_max 14
_diffrn_reflns_limit_h_min -14
_diffrn_reflns_limit_k_max 14
_diffrn_reflns_limit_k_min -14
_diffrn_reflns_limit_l_max 24
_diffrn_reflns_limit_l_min -24
_diffrn_reflns_number 30544
_diffrn_reflns_theta_full 27.70
_diffrn_reflns_theta_max 27.70
_diffrn_reflns_theta_min 3.59
_diffrn_standards_number 0
_exptl_absorpt_coefficient_mu 0.664
_exptl_absorpt_correction_T_max 0.9613
_exptl_absorpt_correction_T_min 0.8074
_exptl_absorpt_correction_type multi-scan
_exptl_absorpt_process_details '(ABSPACK; Oxford Diffraction, 2007)'
_exptl_crystal_colour yellow
_exptl_crystal_density_diffrn 1.240
_exptl_crystal_density_method 'not measured'
_exptl_crystal_description plate
_exptl_crystal_F_000 876
_exptl_crystal_size_max 0.40
_exptl_crystal_size_mid 0.20
_exptl_crystal_size_min 0.06
_refine_diff_density_max 1.227
_refine_diff_density_min -0.826
_refine_diff_density_rms 0.121
_refine_ls_extinction_method none
_refine_ls_goodness_of_fit_ref 0.874
_refine_ls_hydrogen_treatment constr
_refine_ls_matrix_type full
_refine_ls_number_parameters 500
_refine_ls_number_reflns 10334
_refine_ls_number_restraints 57
_refine_ls_restrained_S_all 0.874
_refine_ls_R_factor_all 0.1260
_refine_ls_R_factor_gt 0.0595
_refine_ls_shift/su_max 0.000
_refine_ls_shift/su_mean 0.000
_refine_ls_structure_factor_coef Fsqd
_refine_ls_weighting_details 'calc w=1/[\s^2^(Fo^2^)+(0.0802P)^2^] where P=(Fo^2^+2Fc^2^)/3'
_refine_ls_weighting_scheme calc
_refine_ls_wR_factor_gt 0.1432
_refine_ls_wR_factor_ref 0.1648
_reflns_number_gt 4876
_reflns_number_total 10334
_reflns_threshold_expression I>2\s(I)
_cod_duplicate_entry 7002384
_cod_data_source_file b908394d.txt
_cod_data_source_block 7b
_cod_database_code 7030521

loop_
_symmetry_equiv_pos_as_xyz
'x, y, z'
'-x, -y, -z'

loop_
_atom_site_label
_atom_site_type_symbol
_atom_site_fract_x
_atom_site_fract_y
_atom_site_fract_z
_atom_site_U_iso_or_equiv
_atom_site_adp_type
_atom_site_occupancy
_atom_site_symmetry_multiplicity
_atom_site_calc_flag
_atom_site_refinement_flags
Zn1 Zn 0.71460(4) 0.11104(4) 0.20974(3) 0.02444(15) Uani 1 1 d .
N1 N 0.6323(3) -0.0254(3) 0.23842(18) 0.0259(8) Uani 1 1 d .
N2 N 0.8842(3) 0.1289(3) 0.17131(18) 0.0239(8) Uani 1 1 d .
O1 O 0.6089(2) 0.2238(2) 0.28775(15) 0.0259(6) Uani 1 1 d .
O2 O 0.6378(2) 0.2191(3) 0.12567(15) 0.0279(7) Uani 1 1 d .
P1 P 0.46952(10) 0.23393(10) 0.30941(6) 0.0253(3) Uani 1 1 d .
P2 P 0.71374(10) 0.21919(10) 0.04729(6) 0.0250(3) Uani 1 1 d .
C1 C 0.4271(4) 0.1369(4) 0.2576(2) 0.0293(10) Uani 1 1 d .
H1A H 0.3361 0.1392 0.2758 0.035 Uiso 1 1 calc R
H1B H 0.4407 0.1696 0.2048 0.035 Uiso 1 1 calc R
C2 C 0.5021(4) 0.0059(4) 0.2636(2) 0.0233(9) Uani 1 1 d .
C3 C 0.6691(4) -0.1527(4) 0.2491(2) 0.0291(10) Uani 1 1 d .
C4 C 0.5633(5) -0.1976(4) 0.2809(2) 0.0375(11) Uani 1 1 d .
H4 H 0.5620 -0.2815 0.2942 0.045 Uiso 1 1 calc R
C5 C 0.4588(4) -0.0974(4) 0.2899(2) 0.0346(11) Uani 1 1 d .
H5 H 0.3734 -0.1005 0.3106 0.042 Uiso 1 1 calc R
C6 C 0.8027(5) -0.2262(4) 0.2270(3) 0.0373(11) Uani 1 1 d .
C7 C 0.8553(5) -0.2003(5) 0.1423(3) 0.0557(14) Uani 1 1 d .
H7A H 0.7993 -0.2167 0.1147 0.084 Uiso 1 1 calc R
H7B H 0.9400 -0.2537 0.1278 0.084 Uiso 1 1 calc R
H7C H 0.8598 -0.1142 0.1311 0.084 Uiso 1 1 calc R
C8 C 0.8909(5) -0.1968(5) 0.2676(4) 0.0659(17) Uani 1 1 d .
H8A H 0.8926 -0.1101 0.2557 0.099 Uiso 1 1 calc R
H8B H 0.9762 -0.2483 0.2520 0.099 Uiso 1 1 calc R
H8C H 0.8605 -0.2132 0.3211 0.099 Uiso 1 1 calc R
C9 C 0.8101(6) -0.3650(4) 0.2420(3) 0.0663(18) Uani 1 1 d .
H9A H 0.7843 -0.3864 0.2955 0.099 Uiso 1 1 calc R
H9B H 0.8970 -0.4110 0.2236 0.099 Uiso 1 1 calc R
H9C H 0.7536 -0.3860 0.2166 0.099 Uiso 1 1 calc R
C10 C 0.3863(4) 0.3907(4) 0.2903(2) 0.0278(10) Uani 1 1 d .
C11 C 0.4516(5) 0.4679(4) 0.2413(3) 0.0433(12) Uani 1 1 d .
H11 H 0.5382 0.4377 0.2190 0.052 Uiso 1 1 calc R
C12 C 0.3919(5) 0.5892(5) 0.2244(3) 0.0501(14) Uani 1 1 d .
H12 H 0.4373 0.6421 0.1908 0.060 Uiso 1 1 calc R
C13 C 0.2665(5) 0.6323(5) 0.2565(3) 0.0542(14) Uani 1 1 d .
H13 H 0.2251 0.7152 0.2449 0.065 Uiso 1 1 calc R
C14 C 0.2003(5) 0.5564(5) 0.3054(3) 0.0593(16) Uani 1 1 d .
H14 H 0.1138 0.5870 0.3278 0.071 Uiso 1 1 calc R
C15 C 0.2598(5) 0.4358(5) 0.3217(3) 0.0480(13) Uani 1 1 d .
H15 H 0.2137 0.3832 0.3549 0.058 Uiso 1 1 calc R
C16 C 0.4226(4) 0.1887(4) 0.4069(2) 0.0272(9) Uani 1 1 d .
C17 C 0.5014(5) 0.1958(4) 0.4515(3) 0.0380(11) Uani 1 1 d .
H17 H 0.5748 0.2260 0.4308 0.046 Uiso 1 1 calc R
C18 C 0.4718(5) 0.1581(5) 0.5270(3) 0.0456(13) Uani 1 1 d .
H18 H 0.5256 0.1623 0.5577 0.055 Uiso 1 1 calc R
C19 C 0.3657(5) 0.1149(4) 0.5572(3) 0.0455(13) Uani 1 1 d .
H19 H 0.3465 0.0890 0.6087 0.055 Uiso 1 1 calc R
C20 C 0.2874(5) 0.1091(5) 0.5135(3) 0.0469(13) Uani 1 1 d .
H20 H 0.2135 0.0800 0.5349 0.056 Uiso 1 1 calc R
C21 C 0.3148(4) 0.1455(4) 0.4378(2) 0.0368(11) Uani 1 1 d .
H21 H 0.2603 0.1408 0.4076 0.044 Uiso 1 1 calc R
C22 C 0.8623(4) 0.1073(4) 0.0428(2) 0.0246(9) Uani 1 1 d .
H22A H 0.8459 0.0243 0.0549 0.030 Uiso 1 1 calc R
H22B H 0.9133 0.1115 -0.0087 0.030 Uiso 1 1 calc R
C23 C 0.9373(4) 0.1246(4) 0.0942(2) 0.0240(9) Uani 1 1 d .
C24 C 0.9763(4) 0.1480(4) 0.2011(2) 0.0264(9) Uani 1 1 d .
C25 C 1.0832(4) 0.1532(4) 0.1457(2) 0.0289(10) Uani 1 1 d .
H25 H 1.1603 0.1645 0.1520 0.035 Uiso 1 1 calc R
C26 C 1.0571(4) 0.1387(4) 0.0785(2) 0.0282(10) Uani 1 1 d .
H26 H 1.1129 0.1388 0.0310 0.034 Uiso 1 1 calc R
C27 C 0.9515(4) 0.1777(4) 0.2813(2) 0.0280(10) Uani 1 1 d .
C28 C 0.8681(4) 0.3090(4) 0.2882(3) 0.0394(12) Uani 1 1 d .
H28A H 0.9113 0.3668 0.2542 0.059 Uiso 1 1 calc R
H28B H 0.8526 0.3297 0.3392 0.059 Uiso 1 1 calc R
H28C H 0.7875 0.3140 0.2758 0.059 Uiso 1 1 calc R
C29 C 0.8861(4) 0.0892(4) 0.3369(2) 0.0355(11) Uani 1 1 d .
H29A H 0.8047 0.0927 0.3259 0.053 Uiso 1 1 calc R
H29B H 0.8721 0.1125 0.3872 0.053 Uiso 1 1 calc R
H29C H 0.9394 0.0055 0.3334 0.053 Uiso 1 1 calc R
C30 C 1.0745(4) 0.1739(5) 0.3015(3) 0.0452(13) Uani 1 1 d .
H30A H 1.1308 0.0918 0.2958 0.068 Uiso 1 1 calc R
H30B H 1.0572 0.1924 0.3531 0.068 Uiso 1 1 calc R
H30C H 1.1149 0.2348 0.2687 0.068 Uiso 1 1 calc R
C31 C 0.6316(4) 0.1800(4) -0.0123(2) 0.0288(10) Uani 1 1 d .
C32 C 0.6938(4) 0.1220(4) -0.0762(2) 0.0335(10) Uani 1 1 d .
H32 H 0.7834 0.1038 -0.0906 0.040 Uiso 1 1 calc R
C33 C 0.6246(5) 0.0904(4) -0.1192(3) 0.0405(12) Uani 1 1 d .
H33 H 0.6673 0.0515 -0.1631 0.049 Uiso 1 1 calc R
C34 C 0.4958(5) 0.1150(5) -0.0985(3) 0.0421(12) Uani 1 1 d .
H34 H 0.4494 0.0920 -0.1277 0.051 Uiso 1 1 calc R
C35 C 0.4328(5) 0.1731(5) -0.0352(3) 0.0508(14) Uani 1 1 d .
H35 H 0.3431 0.1918 -0.0216 0.061 Uiso 1 1 calc R
C36 C 0.5005(5) 0.2045(5) 0.0088(3) 0.0429(12) Uani 1 1 d .
H36 H 0.4573 0.2423 0.0531 0.051 Uiso 1 1 calc R
C37 C 0.7505(4) 0.3639(4) 0.0129(2) 0.0326(10) Uani 1 1 d .
C38 C 0.7955(5) 0.4215(4) 0.0567(3) 0.0430(12) Uani 1 1 d .
H38 H 0.7977 0.3887 0.1063 0.052 Uiso 1 1 calc R
C39 C 0.8371(5) 0.5265(5) 0.0282(4) 0.0613(17) Uani 1 1 d .
H39 H 0.8663 0.5667 0.0587 0.074 Uiso 1 1 calc R
C40 C 0.8365(6) 0.5734(5) -0.0438(4) 0.0641(17) Uani 1 1 d .
H40 H 0.8668 0.6448 -0.0632 0.077 Uiso 1 1 calc R
C41 C 0.7922(6) 0.5171(5) -0.0877(3) 0.0679(18) Uani 1 1 d .
H41 H 0.7912 0.5502 -0.1374 0.081 Uiso 1 1 calc R
C42 C 0.7491(5) 0.4128(5) -0.0600(3) 0.0497(14) Uani 1 1 d .
H42 H 0.7184 0.3742 -0.0906 0.060 Uiso 1 1 calc R
C43 C 0.1305(10) 0.8396(7) 0.4403(5) 0.133(3) Uani 1 1 d U
H43A H 0.1785 0.8880 0.4555 0.199 Uiso 1 1 calc R
H43B H 0.0400 0.8725 0.4595 0.199 Uiso 1 1 calc R
H43C H 0.1485 0.8443 0.3861 0.199 Uiso 1 1 calc R
C44 C 0.1659(5) 0.7158(4) 0.4692(3) 0.0844(19) Uani 1 1 d GU
C45 C 0.0762(4) 0.6543(5) 0.5109(3) 0.089(2) Uani 1 1 d GU
H45 H -0.0108 0.6953 0.5204 0.106 Uiso 1 1 calc R
C46 C 0.1139(6) 0.5326(5) 0.5387(3) 0.121(3) Uani 1 1 d GU
H46 H 0.0526 0.4905 0.5672 0.145 Uiso 1 1 calc R
C47 C 0.2412(7) 0.4725(4) 0.5248(3) 0.122(3) Uani 1 1 d GU
H47 H 0.2669 0.3894 0.5438 0.147 Uiso 1 1 calc R
C48 C 0.3309(5) 0.5341(5) 0.4831(4) 0.129(3) Uani 1 1 d GU
H48 H 0.4180 0.4930 0.4736 0.155 Uiso 1 1 calc R
C49 C 0.2933(5) 0.6557(5) 0.4553(3) 0.106(3) Uani 1 1 d GU
H49 H 0.3546 0.6978 0.4268 0.127 Uiso 1 1 calc R

loop_
_atom_site_aniso_label
_atom_site_aniso_U_11
_atom_site_aniso_U_22
_atom_site_aniso_U_33
_atom_site_aniso_U_23
_atom_site_aniso_U_13
_atom_site_aniso_U_12
Zn1 0.0238(3) 0.0299(3) 0.0198(3) -0.0013(2) -0.0061(2) -0.0063(2)
N1 0.030(2) 0.032(2) 0.0159(18) -0.0026(15) -0.0098(15) -0.0042(16)
N2 0.0244(19) 0.0246(18) 0.026(2) -0.0021(15) -0.0136(15) -0.0047(15)
O1 0.0250(16) 0.0341(16) 0.0221(15) -0.0078(12) -0.0103(12) -0.0051(13)
O2 0.0250(16) 0.0347(17) 0.0225(16) -0.0012(13) -0.0085(12) -0.0027(13)
P1 0.0231(6) 0.0333(6) 0.0187(6) -0.0019(5) -0.0066(5) -0.0041(5)
P2 0.0287(6) 0.0271(6) 0.0196(6) -0.0019(5) -0.0076(5) -0.0055(5)
C1 0.024(2) 0.045(3) 0.021(2) -0.0021(19) -0.0073(18) -0.010(2)
C2 0.027(2) 0.037(2) 0.012(2) -0.0051(17) -0.0063(17) -0.0142(19)
C3 0.041(3) 0.033(2) 0.019(2) -0.0006(18) -0.013(2) -0.013(2)
C4 0.057(3) 0.040(3) 0.024(2) -0.001(2) -0.018(2) -0.018(3)
C5 0.036(3) 0.055(3) 0.022(2) -0.001(2) -0.011(2) -0.022(2)
C6 0.050(3) 0.031(3) 0.029(3) -0.002(2) -0.013(2) -0.003(2)
C7 0.059(4) 0.051(3) 0.043(3) -0.001(3) -0.004(3) 0.001(3)
C8 0.053(4) 0.062(4) 0.085(5) -0.030(3) -0.037(3) 0.016(3)
C9 0.083(4) 0.026(3) 0.072(4) 0.005(3) -0.001(3) -0.005(3)
C10 0.027(2) 0.036(2) 0.020(2) -0.0044(19) -0.0078(18) -0.0038(19)
C11 0.035(3) 0.038(3) 0.052(3) 0.009(2) -0.010(2) -0.007(2)
C12 0.057(4) 0.043(3) 0.052(3) 0.014(3) -0.021(3) -0.016(3)
C13 0.063(4) 0.042(3) 0.048(3) 0.000(3) -0.015(3) 0.003(3)
C14 0.051(3) 0.059(4) 0.043(3) 0.008(3) -0.004(3) 0.015(3)
C15 0.039(3) 0.052(3) 0.036(3) 0.016(2) -0.005(2) 0.003(2)
C16 0.029(2) 0.030(2) 0.020(2) -0.0046(18) -0.0078(19) -0.0003(19)
C17 0.046(3) 0.037(3) 0.031(3) 0.000(2) -0.012(2) -0.010(2)
C18 0.064(4) 0.049(3) 0.024(3) -0.004(2) -0.019(2) -0.004(3)
C19 0.067(4) 0.046(3) 0.017(2) -0.002(2) -0.003(2) -0.010(3)
C20 0.050(3) 0.056(3) 0.029(3) 0.001(2) 0.002(2) -0.016(3)
C21 0.037(3) 0.051(3) 0.023(2) 0.002(2) -0.007(2) -0.016(2)
C22 0.030(2) 0.026(2) 0.018(2) -0.0042(17) -0.0047(18) -0.0072(18)
C23 0.022(2) 0.025(2) 0.022(2) -0.0053(17) -0.0048(18) 0.0003(17)
C24 0.027(2) 0.028(2) 0.024(2) -0.0020(18) -0.0075(19) -0.0047(18)
C25 0.018(2) 0.035(3) 0.035(3) -0.001(2) -0.0074(19) -0.0085(19)
C26 0.029(2) 0.032(2) 0.023(2) -0.0063(19) 0.0017(19) -0.0100(19)
C27 0.024(2) 0.033(2) 0.031(3) -0.0059(19) -0.0080(19) -0.0104(19)
C28 0.039(3) 0.047(3) 0.035(3) -0.017(2) -0.012(2) -0.005(2)
C29 0.034(3) 0.050(3) 0.024(2) 0.000(2) -0.011(2) -0.011(2)
C30 0.038(3) 0.068(4) 0.034(3) -0.009(3) -0.013(2) -0.013(3)
C31 0.034(3) 0.026(2) 0.026(2) 0.0006(18) -0.012(2) -0.0036(19)
C32 0.034(3) 0.033(2) 0.032(3) -0.005(2) -0.012(2) 0.000(2)
C33 0.051(3) 0.046(3) 0.031(3) -0.009(2) -0.020(2) -0.009(2)
C34 0.048(3) 0.052(3) 0.036(3) -0.005(2) -0.023(2) -0.014(3)
C35 0.034(3) 0.077(4) 0.051(4) -0.009(3) -0.018(3) -0.020(3)
C36 0.039(3) 0.056(3) 0.038(3) -0.014(2) -0.015(2) -0.007(2)
C37 0.035(3) 0.030(2) 0.032(3) -0.004(2) -0.007(2) -0.005(2)
C38 0.054(3) 0.037(3) 0.043(3) -0.002(2) -0.014(3) -0.017(2)
C39 0.066(4) 0.042(3) 0.085(5) -0.017(3) -0.015(3) -0.024(3)
C40 0.082(5) 0.037(3) 0.073(5) 0.006(3) -0.012(4) -0.025(3)
C41 0.111(5) 0.039(3) 0.054(4) 0.019(3) -0.025(4) -0.024(3)
C42 0.076(4) 0.038(3) 0.038(3) 0.006(2) -0.016(3) -0.021(3)
C43 0.208(10) 0.079(5) 0.090(7) -0.010(5) -0.031(6) 0.000(5)
C44 0.107(5) 0.080(4) 0.072(5) -0.011(4) -0.031(4) -0.021(4)
C45 0.111(5) 0.116(5) 0.047(4) -0.032(4) 0.016(4) -0.058(4)
C46 0.166(7) 0.116(6) 0.079(6) -0.038(5) 0.010(6) -0.046(6)
C47 0.192(9) 0.095(6) 0.081(6) -0.018(5) -0.035(6) -0.027(5)
C48 0.125(7) 0.110(6) 0.177(10) -0.024(6) -0.077(6) -0.023(5)
C49 0.074(4) 0.113(6) 0.143(8) -0.003(5) -0.046(5) -0.027(4)

loop_
_atom_type_symbol
_atom_type_description
_atom_type_scat_dispersion_real
_atom_type_scat_dispersion_imag
_atom_type_scat_source
C C 0.0033 0.0016 'International Tables Vol C Tables 4.2.6.8 and 6.1.1.4'
H H 0.0000 0.0000 'International Tables Vol C Tables 4.2.6.8 and 6.1.1.4'
N N 0.0061 0.0033 'International Tables Vol C Tables 4.2.6.8 and 6.1.1.4'
O O 0.0106 0.0060 'International Tables Vol C Tables 4.2.6.8 and 6.1.1.4'
P P 0.1023 0.0942 'International Tables Vol C Tables 4.2.6.8 and 6.1.1.4'
Zn Zn 0.2839 1.4301 'International Tables Vol C Tables 4.2.6.8 and 6.1.1.4'

loop_
_geom_angle_atom_site_label_1
_geom_angle_atom_site_label_2
_geom_angle_atom_site_label_3
_geom_angle
N2 Zn1 N1 136.21(14)
N2 Zn1 O1 115.17(12)
N1 Zn1 O1 99.75(12)
N2 Zn1 O2 96.97(12)
N1 Zn1 O2 106.67(12)
O1 Zn1 O2 93.72(11)
C2 N1 C3 106.2(3)
C2 N1 Zn1 116.2(3)
C3 N1 Zn1 137.2(3)
C24 N2 C23 105.5(3)
C24 N2 Zn1 135.2(3)
C23 N2 Zn1 119.3(2)
P1 O1 Zn1 118.37(15)
P2 O2 Zn1 120.17(16)
O1 P1 C1 110.28(17)
O1 P1 C16 110.20(18)
C1 P1 C16 109.03(19)
O1 P1 C10 109.54(18)
C1 P1 C10 108.86(19)
C16 P1 C10 108.89(19)
O2 P2 C37 112.23(19)
O2 P2 C31 110.64(18)
C37 P2 C31 109.4(2)
O2 P2 C22 109.72(17)
C37 P2 C22 106.6(2)
C31 P2 C22 108.14(19)
C2 C1 P1 112.8(3)
C2 C1 H1A 109.0
P1 C1 H1A 109.0
C2 C1 H1B 109.0
P1 C1 H1B 109.0
H1A C1 H1B 107.8
C5 C2 N1 110.1(4)
C5 C2 C1 128.4(4)
N1 C2 C1 121.5(3)
C4 C3 N1 108.9(4)
C4 C3 C6 127.1(4)
N1 C3 C6 124.1(4)
C3 C4 C5 107.7(4)
C3 C4 H4 126.2
C5 C4 H4 126.2
C2 C5 C4 107.2(4)
C2 C5 H5 126.4
C4 C5 H5 126.4
C3 C6 C8 112.8(4)
C3 C6 C9 111.0(4)
C8 C6 C9 108.1(4)
C3 C6 C7 110.3(4)
C8 C6 C7 107.7(4)
C9 C6 C7 106.9(4)
C6 C7 H7A 109.5
C6 C7 H7B 109.5
H7A C7 H7B 109.5
C6 C7 H7C 109.5
H7A C7 H7C 109.5
H7B C7 H7C 109.5
C6 C8 H8A 109.5
C6 C8 H8B 109.5
H8A C8 H8B 109.5
C6 C8 H8C 109.5
H8A C8 H8C 109.5
H8B C8 H8C 109.5
C6 C9 H9A 109.5
C6 C9 H9B 109.5
H9A C9 H9B 109.5
C6 C9 H9C 109.5
H9A C9 H9C 109.5
H9B C9 H9C 109.5
C11 C10 C15 119.0(4)
C11 C10 P1 118.3(3)
C15 C10 P1 122.7(3)
C10 C11 C12 120.6(5)
C10 C11 H11 119.7
C12 C11 H11 119.7
C13 C12 C11 119.5(5)
C13 C12 H12 120.3
C11 C12 H12 120.3
C12 C13 C14 120.6(5)
C12 C13 H13 119.7
C14 C13 H13 119.7
C13 C14 C15 119.8(5)
C13 C14 H14 120.1
C15 C14 H14 120.1
C14 C15 C10 120.6(5)
C14 C15 H15 119.7
C10 C15 H15 119.7
C17 C16 C21 120.0(4)
C17 C16 P1 117.0(3)
C21 C16 P1 122.9(3)
C16 C17 C18 119.4(4)
C16 C17 H17 120.3
C18 C17 H17 120.3
C19 C18 C17 120.5(5)
C19 C18 H18 119.7
C17 C18 H18 119.7
C20 C19 C18 120.1(5)
C20 C19 H19 120.0
C18 C19 H19 120.0
C19 C20 C21 120.8(5)
C19 C20 H20 119.6
C21 C20 H20 119.6
C16 C21 C20 119.2(4)
C16 C21 H21 120.4
C20 C21 H21 120.4
C23 C22 P2 113.6(3)
C23 C22 H22A 108.8
P2 C22 H22A 108.8
C23 C22 H22B 108.8
P2 C22 H22B 108.8
H22A C22 H22B 107.7
C26 C23 N2 110.2(3)
C26 C23 C22 129.0(4)
N2 C23 C22 120.8(3)
N2 C24 C25 109.6(4)
N2 C24 C27 122.7(4)
C25 C24 C27 127.1(4)
C24 C25 C26 107.7(4)
C24 C25 H25 126.1
C26 C25 H25 126.1
C23 C26 C25 107.0(4)
C23 C26 H26 126.5
C25 C26 H26 126.5
C30 C27 C29 108.2(4)
C30 C27 C24 110.4(3)
C29 C27 C24 112.8(3)
C30 C27 C28 107.7(4)
C29 C27 C28 109.0(4)
C24 C27 C28 108.6(4)
C27 C28 H28A 109.5
C27 C28 H28B 109.5
H28A C28 H28B 109.5
C27 C28 H28C 109.5
H28A C28 H28C 109.5
H28B C28 H28C 109.5
C27 C29 H29A 109.5
C27 C29 H29B 109.5
H29A C29 H29B 109.5
C27 C29 H29C 109.5
H29A C29 H29C 109.5
H29B C29 H29C 109.5
C27 C30 H30A 109.5
C27 C30 H30B 109.5
H30A C30 H30B 109.5
C27 C30 H30C 109.5
H30A C30 H30C 109.5
H30B C30 H30C 109.5
C32 C31 C36 119.5(4)
C32 C31 P2 122.6(3)
C36 C31 P2 117.8(3)
C31 C32 C33 119.9(4)
C31 C32 H32 120.0
C33 C32 H32 120.0
C34 C33 C32 120.5(5)
C34 C33 H33 119.8
C32 C33 H33 119.8
C33 C34 C35 120.1(4)
C33 C34 H34 119.9
C35 C34 H34 119.9
C34 C35 C36 120.2(5)
C34 C35 H35 119.9
C36 C35 H35 119.9
C31 C36 C35 119.8(5)
C31 C36 H36 120.1
C35 C36 H36 120.1
C38 C37 C42 119.1(4)
C38 C37 P2 119.1(4)
C42 C37 P2 121.4(3)
C39 C38 C37 120.0(5)
C39 C38 H38 120.0
C37 C38 H38 120.0
C40 C39 C38 120.6(5)
C40 C39 H39 119.7
C38 C39 H39 119.7
C41 C40 C39 120.0(5)
C41 C40 H40 120.0
C39 C40 H40 120.0
C40 C41 C42 120.2(6)
C40 C41 H41 119.9
C42 C41 H41 119.9
C41 C42 C37 120.2(5)
C41 C42 H42 119.9
C37 C42 H42 119.9
C44 C43 H43A 109.5
C44 C43 H43B 109.5
H43A C43 H43B 109.5
C44 C43 H43C 109.5
H43A C43 H43C 109.5
H43B C43 H43C 109.5
C45 C44 C49 120.0
C45 C44 C43 121.3(6)
C49 C44 C43 118.7(6)
C46 C45 C44 120.0
C46 C45 H45 120.0
C44 C45 H45 120.0
C47 C46 C45 120.0
C47 C46 H46 120.0
C45 C46 H46 120.0
C46 C47 C48 120.0
C46 C47 H47 120.0
C48 C47 H47 120.0
C47 C48 C49 120.0
C47 C48 H48 120.0
C49 C48 H48 120.0
C48 C49 C44 120.0
C48 C49 H49 120.0
C44 C49 H49 120.0

loop_
_geom_bond_atom_site_label_1
_geom_bond_atom_site_label_2
_geom_bond_distance
Zn1 N2 1.918(3)
Zn1 N1 1.953(3)
Zn1 O1 2.017(3)
Zn1 O2 2.062(3)
N1 C2 1.387(5)
N1 C3 1.390(5)
N2 C24 1.375(5)
N2 C23 1.418(5)
O1 P1 1.497(3)
O2 P2 1.500(3)
P1 C1 1.799(4)
P1 C16 1.801(4)
P1 C10 1.803(4)
P2 C37 1.786(4)
P2 C31 1.790(4)
P2 C22 1.800(4)
C1 C2 1.503(6)
C1 H1A 0.9900
C1 H1B 0.9900
C2 C5 1.366(6)
C3 C4 1.382(6)
C3 C6 1.500(6)
C4 C5 1.395(7)
C4 H4 0.9500
C5 H5 0.9500
C6 C8 1.522(7)
C6 C9 1.542(6)
C6 C7 1.557(7)
C7 H7A 0.9800
C7 H7B 0.9800
C7 H7C 0.9800
C8 H8A 0.9800
C8 H8B 0.9800
C8 H8C 0.9800
C9 H9A 0.9800
C9 H9B 0.9800
C9 H9C 0.9800
C10 C11 1.381(6)
C10 C15 1.384(6)
C11 C12 1.387(7)
C11 H11 0.9500
C12 C13 1.374(7)
C12 H12 0.9500
C13 C14 1.376(7)
C13 H13 0.9500
C14 C15 1.377(7)
C14 H14 0.9500
C15 H15 0.9500
C16 C17 1.388(6)
C16 C21 1.389(6)
C17 C18 1.394(6)
C17 H17 0.9500
C18 C19 1.370(7)
C18 H18 0.9500
C19 C20 1.368(7)
C19 H19 0.9500
C20 C21 1.393(6)
C20 H20 0.9500
C21 H21 0.9500
C22 C23 1.499(5)
C22 H22A 0.9900
C22 H22B 0.9900
C23 C26 1.356(5)
C24 C25 1.385(5)
C24 C27 1.529(6)
C25 C26 1.407(6)
C25 H25 0.9500
C26 H26 0.9500
C27 C30 1.515(6)
C27 C29 1.525(6)
C27 C28 1.537(6)
C28 H28A 0.9800
C28 H28B 0.9800
C28 H28C 0.9800
C29 H29A 0.9800
C29 H29B 0.9800
C29 H29C 0.9800
C30 H30A 0.9800
C30 H30B 0.9800
C30 H30C 0.9800
C31 C32 1.388(6)
C31 C36 1.391(6)
C32 C33 1.394(6)
C32 H32 0.9500
C33 C34 1.366(6)
C33 H33 0.9500
C34 C35 1.381(7)
C34 H34 0.9500
C35 C36 1.395(6)
C35 H35 0.9500
C36 H36 0.9500
C37 C38 1.383(6)
C37 C42 1.394(6)
C38 C39 1.380(7)
C38 H38 0.9500
C39 C40 1.371(8)
C39 H39 0.9500
C40 C41 1.370(8)
C40 H40 0.9500
C41 C42 1.378(7)
C41 H41 0.9500
C42 H42 0.9500
C43 C44 1.414(8)
C43 H43A 0.9800
C43 H43B 0.9800
C43 H43C 0.9800
C44 C45 1.3900
C44 C49 1.3900
C45 C46 1.3900
C45 H45 0.9500
C46 C47 1.3900
C46 H46 0.9500
C47 C48 1.3900
C47 H47 0.9500
C48 C49 1.3900
C48 H48 0.9500
C49 H49 0.9500
